data_7012125
loop_
_publ_author_name
'Yang, Guang'
'Raptis, Raphael G.'

_publ_section_title
;
 Oxidation of gold(i) pyrazolates by aqua regia. X-Ray crystal
 structures of the first examples of trinuclear AuIII3 and AuIAuIII2
 pyrazolato complexes
;
_journal_issue 21
_journal_name_full 'Journal of the Chemical Society, Dalton Transactions'
_journal_page_first 3936
_journal_paper_doi 10.1039/b207600d
_journal_year 2002
_chemical_formula_sum 'C30 H33 Au6 Cl11.3 N12'
_chemical_formula_weight 2144.07
_chemical_name_systematic
; 
? 
;
_space_group_IT_number 2
_symmetry_cell_setting triclinic
_symmetry_space_group_name_Hall '-P 1'
_symmetry_space_group_name_H-M 'P -1'
_atom_sites_solution_hydrogens geom
_atom_sites_solution_primary direct
_atom_sites_solution_secondary difmap
_audit_creation_method SHELXL-97
_cell_angle_alpha 69.65(3)
_cell_angle_beta 80.95(3)
_cell_angle_gamma 67.60(3)
_cell_formula_units_Z 2
_cell_length_a 12.686(3)
_cell_length_b 13.792(3)
_cell_length_c 16.634(3)
_cell_measurement_temperature 298(2)
_cell_volume 2521.8(12)
_computing_cell_refinement 'BRUKER SMART-NT V5.0'
_computing_data_collection 'BRUKER SMART-NT V5.0'
_computing_data_reduction 'BRUKER SAINT-NT V5/6.0'
_computing_molecular_graphics 'BRUKER SHELXTL-NT V5.1'
_computing_publication_material 'BRUKER SHELXTL-NT V5.1'
_computing_structure_refinement 'BRUKER SHELXTL-NT V5.1'
_computing_structure_solution 'BRUKER SHELXTL-NT V5.1'
_diffrn_ambient_temperature 298(2)
_diffrn_measured_fraction_theta_full 0.995
_diffrn_measured_fraction_theta_max 0.995
_diffrn_measurement_device_type 'Bruker AXS SMART CCD area detector'
_diffrn_measurement_method 'phi and omega scans'
_diffrn_radiation_monochromator graphite
_diffrn_radiation_source 'fine-focus sealed tube'
_diffrn_radiation_type MoK\a
_diffrn_radiation_wavelength 0.71073
_diffrn_reflns_av_R_equivalents 0.0440
_diffrn_reflns_av_sigmaI/netI 0.0723
_diffrn_reflns_limit_h_max 14
_diffrn_reflns_limit_h_min -14
_diffrn_reflns_limit_k_max 9
_diffrn_reflns_limit_k_min -15
_diffrn_reflns_limit_l_max 18
_diffrn_reflns_limit_l_min -18
_diffrn_reflns_number 11123
_diffrn_reflns_theta_full 23.29
_diffrn_reflns_theta_max 23.29
_diffrn_reflns_theta_min 1.31
_exptl_absorpt_coefficient_mu 18.025
_exptl_absorpt_correction_T_max 0.698
_exptl_absorpt_correction_T_min 0.330
_exptl_absorpt_correction_type semi-empirical
_exptl_crystal_colour orange
_exptl_crystal_density_diffrn 2.824
_exptl_crystal_density_method 'not measured'
_exptl_crystal_description prism
_exptl_crystal_F_000 1926
_exptl_crystal_size_max 0.16
_exptl_crystal_size_mid 0.16
_exptl_crystal_size_min 0.10
_refine_diff_density_max 1.231
_refine_diff_density_min -0.900
_refine_diff_density_rms 0.181
_refine_ls_extinction_method none
_refine_ls_goodness_of_fit_ref 0.920
_refine_ls_hydrogen_treatment mixed
_refine_ls_matrix_type full
_refine_ls_number_parameters 559
_refine_ls_number_reflns 7247
_refine_ls_number_restraints 0
_refine_ls_restrained_S_all 0.920
_refine_ls_R_factor_all 0.0747
_refine_ls_R_factor_gt 0.0399
_refine_ls_shift/su_max 0.001
_refine_ls_shift/su_mean 0.000
_refine_ls_structure_factor_coef Fsqd
_refine_ls_weighting_details 'calc w=1/[\s^2^(Fo^2^)+(0.0463P)^2^+0.0000P] where P=(Fo^2^+2Fc^2^)/3'
_refine_ls_weighting_scheme calc
_refine_ls_wR_factor_gt 0.0840
_refine_ls_wR_factor_ref 0.0933
_reflns_number_gt 4672
_reflns_number_total 7247
_reflns_threshold_expression >2sigma(I)
_cod_data_source_file b207600d.txt
_cod_data_source_block Au(III)Au(I)2
_cod_depositor_comments
;
The following automatic conversions were performed:
'_symmetry_cell_setting' value 'Triclinic' changed to 'triclinic'
according to '/home/saulius/struct/CIF-dictionaries/cif_core.dic'
dictionary named 'cif_core.dic' version 2.4.1 from 2010-06-29.

Automatic conversion script
Id: cif_fix_enum 1527 2010-12-29 10:47:43Z saulius 
;
_cod_original_cell_volume 2521.7(9)
_cod_original_sg_symbol_H-M P-1
_cod_original_formula_sum 'C30 H33 Au6 Cl11.30 N12'
_cod_database_code 7012125

loop_
_symmetry_equiv_pos_as_xyz
'x, y, z'
'-x, -y, -z'

loop_
_atom_site_label
_atom_site_type_symbol
_atom_site_fract_x
_atom_site_fract_y
_atom_site_fract_z
_atom_site_U_iso_or_equiv
_atom_site_adp_type
_atom_site_occupancy
_atom_site_symmetry_multiplicity
_atom_site_calc_flag
_atom_site_refinement_flags
_atom_site_disorder_assembly
_atom_site_disorder_group
Au1 Au 0.08910(5) 0.67724(4) 0.23485(4) 0.05213(18) Uani 1 1 d . . .
Au2 Au 0.35715(5) 0.50888(5) 0.19766(4) 0.05725(19) Uani 1 1 d . . .
Au3 Au 0.27717(5) 0.78010(5) 0.09727(4) 0.0620(2) Uani 1 1 d . . .
Au4 Au 0.73325(5) 0.21997(5) 0.38995(4) 0.05615(18) Uani 1 1 d . . .
Au5 Au 0.52661(5) 0.47382(5) 0.36361(4) 0.0618(2) Uani 1 1 d . . .
Au6 Au 0.77203(5) 0.44980(5) 0.24923(4) 0.0681(2) Uani 1 1 d . . .
C1 C -0.0405(12) 0.5035(14) 0.3784(11) 0.085(5) Uani 1 1 d . . .
H1A H -0.0755 0.4485 0.4011 0.128 Uiso 1 1 calc R . .
H1B H -0.0810 0.5598 0.3293 0.128 Uiso 1 1 calc R . .
H1C H -0.0427 0.5361 0.4215 0.128 Uiso 1 1 calc R . .
C2 C 0.0830(12) 0.4500(12) 0.3521(9) 0.054(4) Uani 1 1 d . . .
C3 C 0.1533(13) 0.3426(12) 0.3713(10) 0.066(4) Uani 1 1 d . . .
C4 C 0.2569(11) 0.3450(12) 0.3241(10) 0.057(4) Uani 1 1 d . . .
C5 C 0.3618(15) 0.2489(14) 0.3211(12) 0.088(6) Uani 1 1 d . . .
H5A H 0.4262 0.2736 0.3120 0.106 Uiso 1 1 calc R . .
H5B H 0.3695 0.1940 0.3774 0.106 Uiso 1 1 calc R . .
C6 C 0.6258(15) 0.3962(13) 0.1050(12) 0.100(6) Uani 1 1 d . . .
H6A H 0.6811 0.3744 0.1472 0.151 Uiso 1 1 calc R . .
H6B H 0.6634 0.3745 0.0560 0.151 Uiso 1 1 calc R . .
H6C H 0.5707 0.3609 0.1291 0.151 Uiso 1 1 calc R . .
C7 C 0.5667(13) 0.5190(13) 0.0783(10) 0.066(5) Uani 1 1 d . . .
C8 C 0.5988(13) 0.6047(14) 0.0172(12) 0.079(5) Uani 1 1 d . . .
C9 C 0.5127(14) 0.7012(14) 0.0139(10) 0.072(5) Uani 1 1 d . . .
C10 C 0.5075(17) 0.8106(16) -0.0398(12) 0.106(7) Uani 1 1 d . . .
H10A H 0.5846 0.8106 -0.0547 0.127 Uiso 1 1 calc R . .
H10B H 0.4706 0.8620 -0.0076 0.127 Uiso 1 1 calc R . .
C11 C 0.1352(15) 1.0604(12) 0.0317(10) 0.088(6) Uani 1 1 d . . .
H11A H 0.1515 1.0435 -0.0212 0.133 Uiso 1 1 calc R . .
H11B H 0.2053 1.0467 0.0560 0.133 Uiso 1 1 calc R . .
H11C H 0.0880 1.1367 0.0210 0.133 Uiso 1 1 calc R . .
C12 C 0.0754(13) 0.9904(12) 0.0920(9) 0.065(5) Uani 1 1 d . . .
C13 C -0.0346(13) 1.0174(12) 0.1287(10) 0.063(4) Uani 1 1 d . . .
C14 C -0.0520(12) 0.9247(12) 0.1776(9) 0.055(4) Uani 1 1 d . . .
C15 C -0.1550(14) 0.9034(14) 0.2310(11) 0.093(6) Uani 1 1 d . . .
H15A H -0.2229 0.9657 0.2104 0.140 Uiso 1 1 calc R . .
H15B H -0.1456 0.8927 0.2900 0.140 Uiso 1 1 calc R . .
H15C H -0.1613 0.8385 0.2262 0.140 Uiso 1 1 calc R . .
C16 C 0.9817(15) 0.0047(16) 0.3782(14) 0.116(8) Uani 1 1 d . . .
H16A H 0.9111 -0.0064 0.3793 0.173 Uiso 1 1 calc R . .
H16B H 0.9985 -0.0043 0.4352 0.173 Uiso 1 1 calc R . .
H16C H 1.0420 -0.0485 0.3565 0.173 Uiso 1 1 calc R . .
C17 C 0.9714(15) 0.1202(17) 0.3205(12) 0.082(5) Uani 1 1 d . . .
C18 C 1.0498(15) 0.1561(18) 0.2624(14) 0.093(7) Uani 1 1 d . . .
C19 C 0.9996(15) 0.2683(19) 0.2291(12) 0.088(6) Uani 1 1 d . . .
C20 C 1.0445(18) 0.353(2) 0.1665(12) 0.119(8) Uani 1 1 d . . .
H20A H 1.1272 0.3228 0.1635 0.143 Uiso 1 1 calc R . .
H20B H 1.0218 0.4175 0.1854 0.143 Uiso 1 1 calc R . .
C21 C 0.7551(18) 0.7119(17) 0.1181(16) 0.162(11) Uani 1 1 d . . .
H21A H 0.8144 0.7134 0.1466 0.242 Uiso 1 1 calc R . .
H21B H 0.7277 0.7798 0.0720 0.242 Uiso 1 1 calc R . .
H21C H 0.7846 0.6510 0.0956 0.242 Uiso 1 1 calc R . .
C22 C 0.6553(17) 0.6983(15) 0.1832(14) 0.092(6) Uani 1 1 d . . .
C23 C 0.554(2) 0.7701(15) 0.2034(13) 0.100(7) Uani 1 1 d . . .
C24 C 0.4836(15) 0.7168(13) 0.2650(11) 0.074(5) Uani 1 1 d . . .
C25 C 0.3730(15) 0.7558(15) 0.3089(13) 0.110(7) Uani 1 1 d . . .
H25A H 0.3245 0.7196 0.3032 0.165 Uiso 1 1 calc R . .
H25B H 0.3376 0.8342 0.2836 0.165 Uiso 1 1 calc R . .
H25C H 0.3847 0.7389 0.3686 0.165 Uiso 1 1 calc R . .
C26 C 0.3069(14) 0.4208(16) 0.5050(11) 0.107(7) Uani 1 1 d . . .
H26A H 0.2952 0.4249 0.5624 0.160 Uiso 1 1 calc R . .
H26B H 0.2432 0.4099 0.4899 0.160 Uiso 1 1 calc R . .
H26C H 0.3138 0.4884 0.4659 0.160 Uiso 1 1 calc R . .
C27 C 0.4139(13) 0.3260(14) 0.5001(11) 0.072(5) Uani 1 1 d . . .
C28 C 0.4421(13) 0.2118(15) 0.5433(11) 0.077(5) Uani 1 1 d . . .
C29 C 0.5504(16) 0.1584(14) 0.5157(11) 0.081(5) Uani 1 1 d . . .
C30 C 0.6279(17) 0.0357(13) 0.5420(13) 0.113(7) Uani 1 1 d . . .
H30A H 0.6942 0.0263 0.5690 0.169 Uiso 1 1 calc R . .
H30B H 0.6509 0.0123 0.4919 0.169 Uiso 1 1 calc R . .
H30C H 0.5868 -0.0080 0.5814 0.169 Uiso 1 1 calc R . .
Cl1 Cl 0.0696(4) 0.6496(3) 0.1115(3) 0.0805(13) Uani 1 1 d . . .
Cl2 Cl 0.0992(4) 0.7041(4) 0.3602(3) 0.0860(13) Uani 1 1 d . . .
Cl3 Cl 0.1253(4) 0.2337(4) 0.4399(3) 0.1025(17) Uani 1 1 d . . .
Cl4 Cl 0.7231(4) 0.5803(5) -0.0421(4) 0.118(2) Uani 1 1 d . . .
Cl5 Cl -0.1322(4) 1.1507(3) 0.1077(3) 0.1023(17) Uani 1 1 d . . .
Cl6 Cl 0.6739(4) 0.1523(4) 0.3064(3) 0.0829(13) Uani 1 1 d . . .
Cl7 Cl 0.7969(4) 0.2776(4) 0.4781(3) 0.0867(14) Uani 1 1 d . . .
Cl8 Cl 0.3600(5) 0.1538(5) 0.6186(4) 0.138(2) Uani 1 1 d . . .
Cl9 Cl 0.5001(7) 0.9149(4) 0.1590(5) 0.168(3) Uani 1 1 d . . .
Cl10 Cl 1.1845(4) 0.0800(6) 0.2397(4) 0.144(3) Uani 1 1 d . . .
Cl11 Cl 0.4396(15) 0.8531(11) -0.1267(10) 0.175(6) Uani 0.50 1 d P . .
Cl12 Cl 0.374(2) 0.195(2) 0.2603(19) 0.107(9) Uani 0.20 1 d P . .
Cl13 Cl 0.996(2) 0.3874(19) 0.0756(13) 0.311(11) Uani 0.60 1 d P . .
N1 N 0.1392(9) 0.5155(8) 0.2935(7) 0.054(3) Uani 1 1 d . . .
N2 N 0.2477(9) 0.4475(10) 0.2770(8) 0.063(4) Uani 1 1 d . . .
N3 N 0.4631(10) 0.5690(11) 0.1115(7) 0.061(3) Uani 1 1 d . . .
N4 N 0.4341(10) 0.6791(10) 0.0729(8) 0.063(4) Uani 1 1 d . . .
N5 N 0.1220(10) 0.8792(9) 0.1210(7) 0.056(3) Uani 1 1 d . . .
N6 N 0.0456(9) 0.8387(9) 0.1758(7) 0.053(3) Uani 1 1 d . . .
N7 N 0.5876(11) 0.2378(10) 0.4580(7) 0.060(3) Uani 1 1 d . . .
N8 N 0.5035(10) 0.3382(9) 0.4457(8) 0.062(3) Uani 1 1 d . . .
N9 N 0.5526(11) 0.6075(9) 0.2837(8) 0.068(4) Uani 1 1 d . . .
N10 N 0.6537(11) 0.5977(10) 0.2330(9) 0.073(4) Uani 1 1 d . . .
N11 N 0.8915(10) 0.3032(11) 0.2651(8) 0.064(4) Uani 1 1 d . . .
N12 N 0.8783(10) 0.2073(11) 0.3205(8) 0.063(4) Uani 1 1 d . . .

loop_
_atom_site_aniso_label
_atom_site_aniso_U_11
_atom_site_aniso_U_22
_atom_site_aniso_U_33
_atom_site_aniso_U_23
_atom_site_aniso_U_13
_atom_site_aniso_U_12
Au1 0.0438(3) 0.0433(3) 0.0597(4) -0.0141(3) 0.0079(3) -0.0107(3)
Au2 0.0436(4) 0.0478(4) 0.0698(4) -0.0136(3) 0.0125(3) -0.0148(3)
Au3 0.0541(4) 0.0489(4) 0.0722(4) -0.0170(3) 0.0168(3) -0.0158(3)
Au4 0.0445(4) 0.0479(4) 0.0682(4) -0.0179(3) 0.0063(3) -0.0113(3)
Au5 0.0520(4) 0.0458(4) 0.0775(5) -0.0143(3) 0.0091(3) -0.0153(3)
Au6 0.0570(4) 0.0665(4) 0.0802(5) -0.0198(4) 0.0132(3) -0.0302(3)
C1 0.049(11) 0.107(14) 0.105(14) -0.045(12) 0.029(10) -0.035(10)
C2 0.053(10) 0.060(10) 0.051(10) -0.011(8) 0.006(8) -0.030(8)
C3 0.054(10) 0.049(10) 0.083(12) -0.003(9) -0.006(9) -0.019(8)
C4 0.030(8) 0.053(10) 0.085(12) -0.017(9) 0.009(8) -0.020(7)
C5 0.069(12) 0.069(12) 0.114(16) -0.015(12) 0.006(11) -0.026(10)
C6 0.090(14) 0.064(12) 0.118(16) -0.031(11) -0.026(12) 0.015(10)
C7 0.048(10) 0.066(11) 0.075(12) -0.033(10) -0.001(9) -0.002(8)
C8 0.052(11) 0.072(12) 0.103(14) -0.030(11) 0.037(10) -0.025(9)
C9 0.063(11) 0.069(12) 0.076(12) -0.007(10) 0.031(9) -0.041(10)
C10 0.102(16) 0.098(16) 0.103(16) -0.019(13) 0.033(13) -0.047(13)
C11 0.111(15) 0.051(10) 0.070(12) 0.002(9) 0.028(10) -0.024(10)
C12 0.068(11) 0.050(10) 0.063(11) -0.023(8) 0.018(9) -0.009(8)
C13 0.061(11) 0.050(10) 0.065(11) -0.021(9) -0.011(9) -0.001(8)
C14 0.044(9) 0.048(9) 0.066(11) -0.020(8) 0.009(8) -0.010(8)
C15 0.062(12) 0.083(13) 0.106(15) -0.038(11) 0.032(10) -0.001(9)
C16 0.070(14) 0.099(17) 0.17(2) -0.066(16) -0.025(14) 0.010(11)
C17 0.055(12) 0.098(15) 0.102(15) -0.047(13) 0.002(11) -0.024(11)
C18 0.046(12) 0.120(18) 0.138(19) -0.086(16) 0.018(12) -0.023(12)
C19 0.059(12) 0.133(19) 0.090(14) -0.064(14) 0.031(11) -0.038(13)
C20 0.109(18) 0.20(3) 0.067(14) -0.055(16) 0.035(13) -0.079(18)
C21 0.099(18) 0.081(16) 0.25(3) 0.037(17) 0.008(18) -0.056(14)
C22 0.084(15) 0.042(11) 0.142(19) -0.021(12) -0.024(13) -0.013(10)
C23 0.17(2) 0.047(11) 0.096(15) 0.008(11) -0.038(15) -0.068(14)
C24 0.091(14) 0.049(10) 0.073(12) 0.001(9) -0.022(10) -0.025(10)
C25 0.061(12) 0.096(15) 0.157(19) -0.049(14) 0.033(12) -0.017(11)
C26 0.069(13) 0.121(16) 0.101(15) -0.037(13) 0.053(11) -0.023(11)
C27 0.048(10) 0.082(13) 0.078(12) -0.024(10) 0.018(9) -0.024(9)
C28 0.047(11) 0.091(14) 0.080(13) -0.019(11) 0.018(9) -0.027(10)
C29 0.084(14) 0.070(12) 0.094(14) -0.020(11) 0.002(11) -0.040(11)
C30 0.119(17) 0.045(11) 0.148(19) 0.004(12) 0.000(14) -0.033(11)
Cl1 0.095(3) 0.069(3) 0.070(3) -0.025(2) -0.004(2) -0.018(2)
Cl2 0.100(4) 0.083(3) 0.078(3) -0.036(3) -0.005(3) -0.024(3)
Cl3 0.084(3) 0.067(3) 0.130(4) 0.006(3) 0.015(3) -0.039(3)
Cl4 0.078(4) 0.130(4) 0.146(5) -0.061(4) 0.060(3) -0.045(3)
Cl5 0.103(4) 0.053(3) 0.106(4) -0.018(3) 0.003(3) 0.012(2)
Cl6 0.066(3) 0.091(3) 0.108(4) -0.054(3) 0.005(2) -0.027(2)
Cl7 0.071(3) 0.117(4) 0.093(3) -0.055(3) 0.010(2) -0.040(3)
Cl8 0.134(5) 0.156(6) 0.122(5) -0.018(4) 0.054(4) -0.096(5)
Cl9 0.212(8) 0.053(3) 0.197(7) 0.006(4) -0.008(6) -0.044(4)
Cl10 0.053(3) 0.203(7) 0.180(6) -0.120(5) 0.019(3) -0.003(4)
Cl11 0.244(19) 0.112(10) 0.169(14) -0.011(10) -0.047(13) -0.079(11)
Cl12 0.083(18) 0.087(18) 0.14(2) -0.048(18) -0.019(16) -0.003(13)
Cl13 0.38(3) 0.35(3) 0.24(2) -0.04(2) 0.00(2) -0.23(3)
N1 0.047(8) 0.033(6) 0.066(8) 0.000(6) -0.012(6) -0.008(6)
N2 0.027(7) 0.050(8) 0.101(10) -0.023(7) 0.025(6) -0.011(6)
N3 0.045(8) 0.075(9) 0.059(8) -0.024(7) 0.020(6) -0.024(7)
N4 0.048(8) 0.042(8) 0.082(10) -0.013(7) 0.015(7) -0.010(6)
N5 0.066(9) 0.031(7) 0.059(8) -0.012(6) 0.000(7) -0.007(6)
N6 0.043(7) 0.040(7) 0.071(9) -0.018(6) 0.004(6) -0.012(6)
N7 0.072(9) 0.063(9) 0.057(8) -0.018(7) 0.021(7) -0.046(8)
N8 0.041(7) 0.051(8) 0.084(10) -0.019(7) 0.018(7) -0.014(6)
N9 0.068(10) 0.045(8) 0.083(10) -0.021(7) -0.002(8) -0.010(7)
N10 0.069(9) 0.048(8) 0.094(10) -0.004(7) 0.008(8) -0.032(7)
N11 0.044(8) 0.072(9) 0.069(9) -0.025(8) 0.009(7) -0.013(7)
N12 0.036(7) 0.069(9) 0.085(10) -0.039(8) 0.021(7) -0.015(7)

loop_
_atom_type_symbol
_atom_type_description
_atom_type_scat_dispersion_real
_atom_type_scat_dispersion_imag
_atom_type_scat_source
Au Au -2.0133 8.8022 'International Tables Vol C Tables 4.2.6.8 and 6.1.1.4'
C C 0.0033 0.0016 'International Tables Vol C Tables 4.2.6.8 and 6.1.1.4'
H H 0.0000 0.0000 'International Tables Vol C Tables 4.2.6.8 and 6.1.1.4'
Cl Cl 0.1484 0.1585 'International Tables Vol C Tables 4.2.6.8 and 6.1.1.4'
N N 0.0061 0.0033 'International Tables Vol C Tables 4.2.6.8 and 6.1.1.4'

loop_
_geom_angle_atom_site_label_1
_geom_angle_atom_site_label_2
_geom_angle_atom_site_label_3
_geom_angle
_geom_angle_site_symmetry_1
_geom_angle_site_symmetry_3
_geom_angle_publ_flag
N1 Au1 N6 177.6(5) . . ?
N1 Au1 Cl2 89.9(3) . . ?
N6 Au1 Cl2 89.7(3) . . ?
N1 Au1 Cl1 89.6(3) . . ?
N6 Au1 Cl1 90.9(3) . . ?
Cl2 Au1 Cl1 176.92(17) . . ?
N2 Au2 N3 176.0(5) . . ?
N2 Au2 Au3 119.5(3) . . ?
N3 Au2 Au3 60.6(4) . . ?
N5 Au3 N4 179.6(5) . . ?
N5 Au3 Au2 119.7(3) . . ?
N4 Au3 Au2 60.2(3) . . ?
N7 Au4 N12 178.2(5) . . ?
N7 Au4 Cl7 89.6(4) . . ?
N12 Au4 Cl7 89.7(4) . . ?
N7 Au4 Cl6 90.5(4) . . ?
N12 Au4 Cl6 90.3(4) . . ?
Cl7 Au4 Cl6 176.77(18) . . ?
N9 Au5 N8 178.7(5) . . ?
N9 Au5 Au6 60.3(4) . . ?
N8 Au5 Au6 119.0(3) . . ?
N11 Au6 N10 179.2(5) . . ?
N11 Au6 Au5 119.8(4) . . ?
N10 Au6 Au5 60.8(4) . . ?
C3 C2 N1 108.7(13) . . ?
C3 C2 C1 131.7(14) . . ?
N1 C2 C1 119.4(13) . . ?
C2 C3 C4 105.1(13) . . ?
C2 C3 Cl3 126.6(13) . . ?
C4 C3 Cl3 128.1(12) . . ?
N2 C4 C3 110.8(12) . . ?
N2 C4 C5 121.8(12) . . ?
C3 C4 C5 127.2(14) . . ?
Cl12 C5 C4 120.0(17) . . ?
N3 C7 C8 106.3(13) . . ?
N3 C7 C6 122.8(16) . . ?
C8 C7 C6 130.9(15) . . ?
C9 C8 C7 107.6(13) . . ?
C9 C8 Cl4 129.6(14) . . ?
C7 C8 Cl4 122.7(13) . . ?
N4 C9 C8 107.8(14) . . ?
N4 C9 C10 124.9(16) . . ?
C8 C9 C10 127.2(15) . . ?
C9 C10 Cl11 113.2(16) . . ?
N5 C12 C13 105.9(13) . . ?
N5 C12 C11 123.0(14) . . ?
C13 C12 C11 131.1(14) . . ?
C14 C13 C12 109.1(13) . . ?
C14 C13 Cl5 126.8(13) . . ?
C12 C13 Cl5 123.9(13) . . ?
C13 C14 N6 107.8(13) . . ?
C13 C14 C15 132.3(13) . . ?
N6 C14 C15 119.9(13) . . ?
N12 C17 C18 108.2(18) . . ?
N12 C17 C16 122.1(17) . . ?
C18 C17 C16 129.6(18) . . ?
C19 C18 C17 106.3(17) . . ?
C19 C18 Cl10 125.7(17) . . ?
C17 C18 Cl10 127.9(19) . . ?
C18 C19 N11 110.1(18) . . ?
C18 C19 C20 131.0(19) . . ?
N11 C19 C20 118.9(19) . . ?
C19 C20 Cl13 109.4(17) . . ?
N10 C22 C23 104.0(18) . . ?
N10 C22 C21 121.8(17) . . ?
C23 C22 C21 134.2(18) . . ?
C22 C23 C24 113.9(17) . . ?
C22 C23 Cl9 127.7(18) . . ?
C24 C23 Cl9 118.4(19) . . ?
N9 C24 C23 101.5(17) . . ?
N9 C24 C25 123.5(16) . . ?
C23 C24 C25 134.8(17) . . ?
N8 C27 C28 106.7(13) . . ?
N8 C27 C26 123.1(15) . . ?
C28 C27 C26 130.1(14) . . ?
C29 C28 C27 107.7(14) . . ?
C29 C28 Cl8 126.8(15) . . ?
C27 C28 Cl8 125.4(13) . . ?
N7 C29 C28 107.0(15) . . ?
N7 C29 C30 121.2(16) . . ?
C28 C29 C30 131.7(17) . . ?
N2 N1 C2 108.5(11) . . ?
N2 N1 Au1 120.1(9) . . ?
C2 N1 Au1 131.4(10) . . ?
C4 N2 N1 106.8(10) . . ?
C4 N2 Au2 131.8(9) . . ?
N1 N2 Au2 121.4(9) . . ?
N4 N3 C7 107.6(12) . . ?
N4 N3 Au2 120.2(9) . . ?
C7 N3 Au2 132.2(11) . . ?
C9 N4 N3 110.6(12) . . ?
C9 N4 Au3 129.8(11) . . ?
N3 N4 Au3 118.9(9) . . ?
C12 N5 N6 108.8(12) . . ?
C12 N5 Au3 129.4(10) . . ?
N6 N5 Au3 121.8(8) . . ?
C14 N6 N5 108.3(11) . . ?
C14 N6 Au1 132.1(10) . . ?
N5 N6 Au1 119.7(8) . . ?
N8 N7 C29 109.6(13) . . ?
N8 N7 Au4 121.3(9) . . ?
C29 N7 Au4 128.9(12) . . ?
N7 N8 C27 108.8(12) . . ?
N7 N8 Au5 120.7(9) . . ?
C27 N8 Au5 130.4(11) . . ?
C24 N9 N10 109.8(13) . . ?
C24 N9 Au5 130.2(12) . . ?
N10 N9 Au5 120.0(9) . . ?
C22 N10 N9 110.8(14) . . ?
C22 N10 Au6 130.2(12) . . ?
N9 N10 Au6 118.8(9) . . ?
N12 N11 C19 104.2(13) . . ?
N12 N11 Au6 122.9(9) . . ?
C19 N11 Au6 132.9(14) . . ?
C17 N12 N11 111.1(13) . . ?
C17 N12 Au4 130.9(13) . . ?
N11 N12 Au4 117.9(9) . . ?

loop_
_geom_bond_atom_site_label_1
_geom_bond_atom_site_label_2
_geom_bond_distance
_geom_bond_site_symmetry_2
_geom_bond_publ_flag
Au1 N1 1.983(10) . ?
Au1 N6 1.985(11) . ?
Au1 Cl2 2.272(4) . ?
Au1 Cl1 2.279(4) . ?
Au2 N2 1.982(11) . ?
Au2 N3 1.991(11) . ?
Au2 Au3 3.3326(15) . ?
Au3 N5 1.994(11) . ?
Au3 N4 2.023(11) . ?
Au4 N7 1.987(11) . ?
Au4 N12 1.994(11) . ?
Au4 Cl7 2.260(4) . ?
Au4 Cl6 2.267(4) . ?
Au5 N9 1.974(12) . ?
Au5 N8 1.991(12) . ?
Au5 Au6 3.3484(14) . ?
Au6 N11 1.968(12) . ?
Au6 N10 1.974(13) . ?
C1 C2 1.522(19) . ?
C2 C3 1.359(18) . ?
C2 N1 1.391(16) . ?
C3 C4 1.427(19) . ?
C3 Cl3 1.665(15) . ?
C4 N2 1.326(16) . ?
C4 C5 1.49(2) . ?
C5 Cl12 1.41(3) . ?
C6 C7 1.50(2) . ?
C7 N3 1.362(17) . ?
C7 C8 1.41(2) . ?
C8 C9 1.35(2) . ?
C8 Cl4 1.706(15) . ?
C9 N4 1.329(17) . ?
C9 C10 1.44(2) . ?
C10 Cl11 1.61(2) . ?
C11 C12 1.470(19) . ?
C12 N5 1.348(16) . ?
C12 C13 1.40(2) . ?
C13 C14 1.334(19) . ?
C13 Cl5 1.729(14) . ?
C14 N6 1.354(16) . ?
C14 C15 1.53(2) . ?
C16 C17 1.51(2) . ?
C17 N12 1.33(2) . ?
C17 C18 1.38(2) . ?
C18 C19 1.37(3) . ?
C18 Cl10 1.695(17) . ?
C19 N11 1.382(19) . ?
C19 C20 1.50(3) . ?
C20 Cl13 1.57(2) . ?
C21 C22 1.56(3) . ?
C22 N10 1.35(2) . ?
C22 C23 1.37(3) . ?
C23 C24 1.44(3) . ?
C23 Cl9 1.758(18) . ?
C24 N9 1.375(18) . ?
C24 C25 1.47(2) . ?
C26 C27 1.50(2) . ?
C27 N8 1.363(17) . ?
C27 C28 1.41(2) . ?
C28 C29 1.38(2) . ?
C28 Cl8 1.680(16) . ?
C29 N7 1.364(19) . ?
C29 C30 1.54(2) . ?
N1 N2 1.388(14) . ?
N3 N4 1.351(15) . ?
N5 N6 1.365(15) . ?
N7 N8 1.358(15) . ?
N9 N10 1.408(17) . ?
N11 N12 1.379(15) . ?
